data_9013432
loop_
_publ_author_name
'Callegari, A. M.'
'Boiocchi, M.'

_publ_section_title
;Aschamalmite (Pb6Bi2S9): crystal structure and ordering scheme for Pb and Bi
 atoms Locality: Susa Valley, Piedmont, Italy
;
_journal_name_full 'Mineralogical Magazine'
_journal_page_first 83
_journal_page_last 94
_journal_paper_doi 10.1180/minmag.2009.073.1.83
_journal_volume 73
_journal_year 2009
_chemical_compound_source 'Susa Valley, Piedmont, Italy'
_chemical_formula_sum 'Bi2.76 Pb5.24 S9'
_chemical_name_mineral Aschamalmite
_space_group_IT_number 12
_symmetry_space_group_name_Hall '-C 2y'
_symmetry_space_group_name_H-M 'C 1 2/m 1'
_cell_angle_alpha 90
_cell_angle_beta 90.94
_cell_angle_gamma 90
_cell_length_a 13.719
_cell_length_b 4.132
_cell_length_c 31.419
_cell_formula_units_Z 4
_cell_volume 1780.806
_database_code_amcsd 0014588
_exptl_crystal_density_diffrn 7.277
_cod_original_formula_sum 'Pb5.24 Bi2.76 S9'
_cod_database_code 9013432

loop_
_space_group_symop_operation_xyz
x,y,z
1/2+x,1/2+y,z
x,-y,z
1/2+x,1/2-y,z
-x,y,-z
1/2-x,1/2+y,-z
-x,-y,-z
1/2-x,1/2-y,-z

loop_
_atom_site_label
_atom_site_fract_x
_atom_site_fract_y
_atom_site_fract_z
_atom_site_occupancy
_atom_site_U_iso_or_equiv
PbMe1 0.42150 0.00000 0.24620 1.00000 0.03640
PbMe2A 0.50000 0.00000 0.00000 0.76000 0.01490
BiMe2A 0.50000 0.00000 0.00000 0.24000 0.01490
PbMe2B 0.50000 0.00000 0.50000 0.86000 0.01450
BiMe2B 0.50000 0.00000 0.50000 0.14000 0.01450
PbMe3A 0.22980 0.00000 0.05800 1.00000 0.01630
PbMe3B 0.22790 0.00000 0.44190 0.99000 0.01520
BiMe3B 0.22790 0.00000 0.44190 0.01000 0.01520
BiMe4A 0.68830 0.00000 0.17490 0.61000 0.01750
PbMe4A 0.68830 0.00000 0.17490 0.39000 0.01750
BiMe4B 0.67730 0.00000 0.32530 0.84000 0.01720
PbMe4B 0.67730 0.00000 0.32530 0.16000 0.01720
PbMe5A 0.96010 0.00000 0.11880 0.62000 0.01630
BiMe5A 0.96010 0.00000 0.11880 0.38000 0.01630
BiMe5B 0.95230 0.00000 0.38030 0.73000 0.01400
PbMe5B 0.95230 0.00000 0.38030 0.27000 0.01400
S1A 0.05520 0.00000 0.19480 1.00000 0.02050
S1B 0.03810 0.00000 0.30470 1.00000 0.02490
S2A 0.58910 0.00000 0.08580 1.00000 0.01980
S2B 0.58120 0.00000 0.41320 1.00000 0.01990
S3 0.78140 0.00000 0.24910 1.00000 0.01950
S4A 0.32910 0.00000 0.14740 1.00000 0.02130
S4B 0.32400 0.00000 0.35640 1.00000 0.02320
S5A 0.86140 0.00000 0.02650 1.00000 0.01920
S5B 0.86000 0.00000 0.47180 1.00000 0.01610

loop_
_cod_related_entry_id
_cod_related_entry_database
_cod_related_entry_code
1 AMCSD 0014588
